data_7218778
loop_
_publ_author_name
'Sabat, Nazarii'
'Kle\<cka, Martin'
'Slav\<et\'insk\'a, Lenka'
'Klepet\'a\<rov\'a, Blanka'
'Hocek, Michal'

_publ_section_title
;
 Direct C--H amination and C--H chloroamination of 7-deazapurines
;
_journal_issue 107
_journal_name_full 'RSC Adv.'
_journal_page_first 62140
_journal_paper_doi 10.1039/C4RA13143F
_journal_volume 4
_journal_year 2014
_chemical_formula_moiety 'C26 H20 Cl1 N5 O4 S1'
_chemical_formula_sum 'C26 H20 Cl N5 O4 S'
_chemical_formula_weight 533.99
_chemical_name_systematic
N-(7-benzyl-5-chloro-4-phenyl-7H-pyrrolo[2,3-d]pyrimidin-6-yl)-N-methyl-2-nitrobenzenesulfonamide
_space_group_IT_number 14
_symmetry_cell_setting monoclinic
_symmetry_Int_Tables_number 14
_symmetry_space_group_name_Hall '-P 2yn'
_symmetry_space_group_name_H-M 'P 1 21/n 1'
_atom_sites_solution_hydrogens difmap
_atom_sites_solution_primary direct
_cell_angle_alpha 90
_cell_angle_beta 103.112(3)
_cell_angle_gamma 90
_cell_formula_units_Z 4
_cell_length_a 10.3204(3)
_cell_length_b 10.7781(2)
_cell_length_c 22.4546(7)
_cell_measurement_reflns_used 0
_cell_measurement_temperature 180
_cell_measurement_theta_max 0
_cell_measurement_theta_min 0
_cell_volume 2432.60(12)
_computing_cell_refinement 'CrysAlis, (Oxford Diffraction, 2002)'
_computing_data_collection 'Xcalibur, (Oxford Diffraction, 2002)'
_computing_data_reduction 'CrysAlis, (Oxford Diffraction, 2002)'
_computing_molecular_graphics 'CAMERON (Watkin et al., 1996)'
_computing_publication_material 'CRYSTALS (Betteridge et al., 2003)'
_computing_structure_refinement 'CRYSTALS (Betteridge et al., 2003)'
_computing_structure_solution 'SIR92 (Altomare et al., 1994)'
_diffrn_ambient_temperature 180
_diffrn_measured_fraction_theta_full 0.997
_diffrn_measured_fraction_theta_max 0.955
_diffrn_measurement_device Area
_diffrn_measurement_device_type 'Oxford Diffraction XCALIBUR'
_diffrn_measurement_method '\f & \w scans'
_diffrn_radiation_monochromator graphite
_diffrn_radiation_probe x-ray
_diffrn_radiation_type 'Cu K\a'
_diffrn_radiation_wavelength 1.54180
_diffrn_reflns_av_R_equivalents 0.029
_diffrn_reflns_limit_h_max 9
_diffrn_reflns_limit_h_min -12
_diffrn_reflns_limit_k_max 13
_diffrn_reflns_limit_k_min -13
_diffrn_reflns_limit_l_max 28
_diffrn_reflns_limit_l_min -28
_diffrn_reflns_number 17639
_diffrn_reflns_theta_full 72.328
_diffrn_reflns_theta_max 78.618
_diffrn_reflns_theta_min 4.574
_diffrn_standards_number 0
_exptl_absorpt_coefficient_mu 2.572
_exptl_absorpt_correction_type none
_exptl_crystal_colour colourless
_exptl_crystal_density_diffrn 1.458
_exptl_crystal_density_method 'not measured'
_exptl_crystal_description block
_exptl_crystal_F_000 1104
_exptl_crystal_size_max 0.79
_exptl_crystal_size_mid 0.53
_exptl_crystal_size_min 0.48
_refine_diff_density_max 0.34
_refine_diff_density_min -0.39
_refine_ls_extinction_coef 264(8)
_refine_ls_extinction_method 'Larson (1970), Equation 22'
_refine_ls_goodness_of_fit_ref 1.0325
_refine_ls_hydrogen_treatment constr
_refine_ls_matrix_type full
_refine_ls_number_parameters 335
_refine_ls_number_reflns 4759
_refine_ls_number_restraints 0
_refine_ls_R_factor_all 0.0377
_refine_ls_R_factor_gt 0.0346
_refine_ls_shift/su_max 0.0011091
_refine_ls_shift/su_mean 0.0000542
_refine_ls_structure_factor_coef F
_refine_ls_weighting_details
;
 Method, part 1, Chebychev polynomial, (Watkin, 1994, Prince, 1982) 
 [weight] = 1.0/[A~0~*T~0~(x)+A~1~*T~1~(x) ... +A~n-1~]*T~n-1~(x)] 
 where A~i~ are the Chebychev coefficients listed below and x= Fcalc/Fmax 
 Method = Robust Weighting (Prince, 1982) 
 W = [weight] * [1-(deltaF/6*sigmaF)^2^]^2^ 
 A~i~ are: 
 10.5 -4.09 7.57 -0.717 
;
_refine_ls_weighting_scheme calc
_refine_ls_wR_factor_all 0.0397
_refine_ls_wR_factor_gt 0.0391
_refine_ls_wR_factor_ref 0.0391
_reflns_limit_h_max 12
_reflns_limit_h_min -12
_reflns_limit_k_max 13
_reflns_limit_k_min 0
_reflns_limit_l_max 28
_reflns_limit_l_min 0
_reflns_number_gt 4759
_reflns_number_total 4993
_reflns_threshold_expression I>2.0\s(I)
_oxford_diffrn_Wilson_B_factor 2.11
_oxford_diffrn_Wilson_scale 0.02
_oxford_refine_ls_r_factor_ref 0.0346
_oxford_refine_ls_scale 6.635(11)
_oxford_reflns_number_all 4993
_oxford_reflns_threshold_expression_ref I>2.0\s(I)
_cod_data_source_file c4ra13143f2.cif
_cod_data_source_block 1
_cod_original_cell_volume 2432.59(12)
_cod_original_sg_symbol_H-M 'P 21/n'
_cod_original_formula_sum 'C26 H20 Cl1 N5 O4 S1'
_cod_database_code 7218778

loop_
_symmetry_equiv_pos_as_xyz
x,y,z
-x,-y,-z
-x+1/2,y+1/2,-z+1/2
x+1/2,-y+1/2,z+1/2

loop_
_atom_site_label
_atom_site_type_symbol
_atom_site_fract_x
_atom_site_fract_y
_atom_site_fract_z
_atom_site_U_iso_or_equiv
_atom_site_occupancy
_atom_site_adp_type
_atom_site_refinement_flags_posn
N1 N 0.63965(11) 0.57492(10) 0.57736(5) 0.0266 1.0000 Uani .
C2 C 0.74576(13) 0.51294(12) 0.56747(5) 0.0277 1.0000 Uani .
N3 N 0.79907(10) 0.51898(10) 0.51919(5) 0.0257 1.0000 Uani .
C4 C 0.72788(11) 0.58944(11) 0.47461(5) 0.0215 1.0000 Uani .
C5 C 0.60937(11) 0.65470(11) 0.47664(5) 0.0210 1.0000 Uani .
C6 C 0.57195(11) 0.64996(11) 0.53293(5) 0.0218 1.0000 Uani .
C7 C 0.56436(11) 0.70654(11) 0.41680(5) 0.0218 1.0000 Uani .
C8 C 0.65538(11) 0.67583(11) 0.38333(5) 0.0212 1.0000 Uani .
N9 N 0.75657(10) 0.60529(9) 0.41895(4) 0.0223 1.0000 Uani .
C10 C 0.46646(12) 0.72603(11) 0.55018(5) 0.0226 1.0000 Uani .
C11 C 0.44552(13) 0.84953(12) 0.53183(6) 0.0293 1.0000 Uani .
C12 C 0.35312(15) 0.92131(13) 0.55243(7) 0.0353 1.0000 Uani .
C13 C 0.27985(14) 0.87062(14) 0.59129(7) 0.0352 1.0000 Uani .
C14 C 0.30124(14) 0.74846(14) 0.61034(6) 0.0334 1.0000 Uani .
C15 C 0.39457(13) 0.67712(12) 0.59050(6) 0.0268 1.0000 Uani .
Cl16 Cl 0.41879(3) 0.78372(3) 0.387116(14) 0.0316 1.0000 Uani .
N17 N 0.66003(10) 0.70917(9) 0.32339(4) 0.0228 1.0000 Uani .
S18 S 0.60905(3) 0.60927(3) 0.268080(12) 0.0224 1.0000 Uani .
C19 C 0.43286(12) 0.61923(11) 0.24517(5) 0.0235 1.0000 Uani .
C20 C 0.36507(13) 0.68773(12) 0.19532(6) 0.0273 1.0000 Uani .
C21 C 0.22805(15) 0.68622(15) 0.17703(7) 0.0401 1.0000 Uani .
C22 C 0.15598(15) 0.61428(16) 0.20905(8) 0.0437 1.0000 Uani .
C23 C 0.22106(15) 0.54499(15) 0.25861(7) 0.0377 1.0000 Uani .
C24 C 0.35826(13) 0.54709(12) 0.27678(6) 0.0294 1.0000 Uani .
C25 C 0.68141(15) 0.84111(12) 0.31047(6) 0.0327 1.0000 Uani .
O26 O 0.66229(9) 0.64699(9) 0.21763(4) 0.0314 1.0000 Uani .
O27 O 0.63716(9) 0.48879(8) 0.29453(4) 0.0297 1.0000 Uani .
N28 N 0.43443(12) 0.76409(11) 0.15759(5) 0.0333 1.0000 Uani .
O29 O 0.42901(14) 0.72885(13) 0.10567(5) 0.0556 1.0000 Uani .
O30 O 0.48669(11) 0.85982(10) 0.17982(6) 0.0436 1.0000 Uani .
C31 C 0.88119(12) 0.56805(12) 0.40289(6) 0.0273 1.0000 Uani .
C32 C 0.96088(12) 0.68114(13) 0.39410(6) 0.0311 1.0000 Uani .
C33 C 0.99320(16) 0.70242(16) 0.33838(8) 0.0446 1.0000 Uani .
C34 C 1.06379(19) 0.8073(2) 0.32950(11) 0.0612 1.0000 Uani .
C35 C 1.10084(18) 0.8915(2) 0.37570(12) 0.0669 1.0000 Uani .
C36 C 1.0683(2) 0.8724(2) 0.43180(11) 0.0670 1.0000 Uani .
C37 C 0.99930(17) 0.76586(17) 0.44108(8) 0.0483 1.0000 Uani .
H21 H 0.7879 0.4580 0.5999 0.0279 1.0000 Uiso R
H211 H 0.1877 0.7329 0.1428 0.0414 1.0000 Uiso R
H221 H 0.0591 0.6121 0.1962 0.0461 1.0000 Uiso R
H231 H 0.1703 0.4970 0.2819 0.0393 1.0000 Uiso R
H241 H 0.4055 0.4993 0.3109 0.0304 1.0000 Uiso R
H253 H 0.6967 0.8464 0.2693 0.0451 1.0000 Uiso R
H252 H 0.7623 0.8685 0.3399 0.0456 1.0000 Uiso R
H251 H 0.6021 0.8889 0.3143 0.0454 1.0000 Uiso R
H311 H 0.9325 0.5163 0.4365 0.0277 1.0000 Uiso R
H312 H 0.8617 0.5195 0.3645 0.0279 1.0000 Uiso R
H331 H 0.9637 0.6438 0.3062 0.0488 1.0000 Uiso R
H341 H 1.0875 0.8211 0.2913 0.0692 1.0000 Uiso R
H351 H 1.1501 0.9640 0.3696 0.0742 1.0000 Uiso R
H361 H 1.0914 0.9312 0.4645 0.0747 1.0000 Uiso R
H371 H 0.9779 0.7499 0.4791 0.0514 1.0000 Uiso R
H111 H 0.4953 0.8814 0.5052 0.0300 1.0000 Uiso R
H121 H 0.3416 1.0063 0.5402 0.0362 1.0000 Uiso R
H131 H 0.2122 0.9194 0.6046 0.0376 1.0000 Uiso R
H141 H 0.2504 0.7145 0.6375 0.0345 1.0000 Uiso R
H151 H 0.4122 0.5941 0.6041 0.0273 1.0000 Uiso R

loop_
_atom_site_aniso_label
_atom_site_aniso_U_11
_atom_site_aniso_U_22
_atom_site_aniso_U_33
_atom_site_aniso_U_23
_atom_site_aniso_U_13
_atom_site_aniso_U_12
N1 0.0327(5) 0.0283(5) 0.0181(5) 0.0012(4) 0.0045(4) 0.0004(4)
C2 0.0332(6) 0.0293(6) 0.0185(5) 0.0028(5) 0.0016(5) 0.0035(5)
N3 0.0263(5) 0.0289(5) 0.0199(5) 0.0015(4) 0.0012(4) 0.0040(4)
C4 0.0217(5) 0.0245(5) 0.0172(5) -0.0002(4) 0.0024(4) 0.0002(4)
C5 0.0213(5) 0.0231(5) 0.0180(5) -0.0012(4) 0.0033(4) 0.0001(4)
C6 0.0245(5) 0.0233(5) 0.0172(5) -0.0020(4) 0.0042(4) -0.0040(4)
C7 0.0211(5) 0.0259(5) 0.0179(5) 0.0003(4) 0.0033(4) 0.0034(4)
C8 0.0215(5) 0.0243(5) 0.0172(5) 0.0008(4) 0.0032(4) 0.0025(4)
N9 0.0203(5) 0.0275(5) 0.0195(5) 0.0019(4) 0.0052(4) 0.0048(4)
C10 0.0254(6) 0.0260(6) 0.0165(5) -0.0033(4) 0.0051(4) -0.0034(4)
C11 0.0355(7) 0.0272(6) 0.0296(6) 0.0005(5) 0.0161(5) -0.0022(5)
C12 0.0426(8) 0.0268(6) 0.0415(8) -0.0003(6) 0.0199(6) 0.0020(6)
C13 0.0374(7) 0.0367(7) 0.0372(7) -0.0064(6) 0.0203(6) 0.0016(6)
C14 0.0367(7) 0.0377(7) 0.0307(7) -0.0023(5) 0.0180(6) -0.0038(6)
C15 0.0316(6) 0.0290(6) 0.0216(5) -0.0007(5) 0.0098(5) -0.0036(5)
Cl16 0.02574(16) 0.04203(19) 0.02614(16) 0.00235(12) 0.00373(11) 0.01370(12)
N17 0.0273(5) 0.0236(5) 0.0180(5) 0.0025(4) 0.0063(4) 0.0014(4)
S18 0.02757(16) 0.02504(16) 0.01589(14) 0.00243(10) 0.00749(11) 0.00416(10)
C19 0.0279(6) 0.0256(6) 0.0172(5) 0.0014(4) 0.0055(4) 0.0008(5)
C20 0.0327(6) 0.0290(6) 0.0205(6) 0.0045(5) 0.0071(5) 0.0010(5)
C21 0.0347(7) 0.0488(8) 0.0333(7) 0.0128(6) 0.0002(6) 0.0033(6)
C22 0.0298(7) 0.0571(10) 0.0418(8) 0.0069(7) 0.0032(6) -0.0031(6)
C23 0.0359(7) 0.0443(8) 0.0348(7) 0.0046(6) 0.0117(6) -0.0078(6)
C24 0.0359(7) 0.0322(6) 0.0209(6) 0.0039(5) 0.0080(5) -0.0023(5)
C25 0.0438(7) 0.0248(6) 0.0294(6) 0.0046(5) 0.0081(6) -0.0003(5)
O26 0.0370(5) 0.0408(5) 0.0204(4) 0.0031(4) 0.0149(4) 0.0040(4)
O27 0.0392(5) 0.0250(4) 0.0242(4) 0.0031(3) 0.0057(4) 0.0076(4)
N28 0.0380(6) 0.0361(6) 0.0267(6) 0.0143(5) 0.0090(5) 0.0075(5)
O29 0.0788(9) 0.0670(8) 0.0253(5) 0.0112(5) 0.0206(5) 0.0042(7)
O30 0.0452(6) 0.0351(5) 0.0527(7) 0.0126(5) 0.0158(5) -0.0017(5)
C31 0.0227(6) 0.0327(6) 0.0281(6) 0.0038(5) 0.0094(5) 0.0083(5)
C32 0.0194(6) 0.0382(7) 0.0353(7) 0.0105(6) 0.0055(5) 0.0065(5)
C33 0.0396(8) 0.0508(9) 0.0492(9) 0.0191(7) 0.0225(7) 0.0138(7)
C34 0.0477(10) 0.0613(12) 0.0829(14) 0.0383(11) 0.0320(10) 0.0125(9)
C35 0.0356(9) 0.0571(11) 0.1046(18) 0.0416(12) 0.0084(10) -0.0023(8)
C36 0.0523(11) 0.0547(11) 0.0812(15) 0.0074(10) -0.0112(10) -0.0168(9)
C37 0.0409(8) 0.0546(10) 0.0441(9) 0.0054(7) -0.0016(7) -0.0102(7)

loop_
_atom_type_symbol
_atom_type_scat_dispersion_real
_atom_type_scat_dispersion_imag
_atom_type_scat_Cromer_Mann_a1
_atom_type_scat_Cromer_Mann_b1
_atom_type_scat_Cromer_Mann_a2
_atom_type_scat_Cromer_Mann_b2
_atom_type_scat_Cromer_Mann_a3
_atom_type_scat_Cromer_Mann_b3
_atom_type_scat_Cromer_Mann_a4
_atom_type_scat_Cromer_Mann_b4
_atom_type_scat_Cromer_Mann_c
_atom_type_scat_source
C 0.0181 0.0091 2.3100 20.8439 1.0200 10.2075 1.5886 0.5687 0.8650 51.6512 0.2156 'International Tables Vol C 4.2.6.8 and 6.1.1.4'
H 0.0000 0.0000 0.4930 10.5109 0.3229 26.1257 0.1402 3.1424 0.0408 57.7998 0.0030 'International Tables Vol C 4.2.6.8 and 6.1.1.4'
Cl 0.3639 0.7018 11.4604 0.0104 7.1964 1.1662 6.2556 18.5194 1.6455 47.7784 -9.5574 'International Tables Vol C 4.2.6.8 and 6.1.1.4'
N 0.0311 0.0180 12.2126 0.0057 3.1322 9.8933 2.0125 28.9975 1.1663 0.5826 -11.5290 'International Tables Vol C 4.2.6.8 and 6.1.1.4'
O 0.0492 0.0322 3.0485 13.2771 2.2868 5.7011 1.5463 0.3239 0.8670 32.9089 0.2508 'International Tables Vol C 4.2.6.8 and 6.1.1.4'
S 0.3331 0.5567 6.9053 1.4679 5.2034 22.2151 1.4379 0.2536 1.5863 56.1720 0.8669 'International Tables Vol C 4.2.6.8 and 6.1.1.4'

loop_
_geom_angle_atom_site_label_1
_geom_angle_atom_site_label_2
_geom_angle_atom_site_label_3
_geom_angle
_geom_angle_publ_flag
C2 N1 C6 118.70(10) yes
N1 C2 N3 128.08(11) yes
N1 C2 H21 115.2 no
N3 C2 H21 116.7 no
C2 N3 C4 112.42(11) yes
N3 C4 C5 126.06(11) yes
N3 C4 N9 124.26(11) yes
C5 C4 N9 109.64(10) yes
C4 C5 C6 115.19(10) yes
C4 C5 C7 105.16(10) yes
C6 C5 C7 139.65(11) yes
C5 C6 N1 119.04(11) yes
C5 C6 C10 125.68(10) yes
N1 C6 C10 115.21(10) yes
C5 C7 C8 107.68(10) yes
C5 C7 Cl16 128.56(9) yes
C8 C7 Cl16 123.59(9) yes
C7 C8 N9 109.63(10) yes
C7 C8 N17 129.84(10) yes
N9 C8 N17 120.47(10) yes
C8 N9 C4 107.82(9) yes
C8 N9 C31 126.47(10) yes
C4 N9 C31 125.26(10) yes
C6 C10 C11 121.60(11) yes
C6 C10 C15 119.33(11) yes
C11 C10 C15 118.79(11) yes
C10 C11 C12 120.40(12) yes
C10 C11 H111 117.9 no
C12 C11 H111 121.7 no
C11 C12 C13 120.24(13) yes
C11 C12 H121 119.3 no
C13 C12 H121 120.5 no
C12 C13 C14 119.73(12) yes
C12 C13 H131 120.7 no
C14 C13 H131 119.6 no
C13 C14 C15 120.16(12) yes
C13 C14 H141 119.0 no
C15 C14 H141 120.9 no
C10 C15 C14 120.66(12) yes
C10 C15 H151 118.2 no
C14 C15 H151 121.1 no
C8 N17 S18 118.93(8) yes
C8 N17 C25 118.26(10) yes
S18 N17 C25 121.35(8) yes
N17 S18 C19 108.14(5) yes
N17 S18 O26 107.44(6) yes
C19 S18 O26 107.84(6) yes
N17 S18 O27 106.38(5) yes
C19 S18 O27 105.83(6) yes
O26 S18 O27 120.69(6) yes
S18 C19 C20 124.06(9) yes
S18 C19 C24 117.73(9) yes
C20 C19 C24 118.06(12) yes
C19 C20 C21 121.86(12) yes
C19 C20 N28 122.47(11) yes
C21 C20 N28 115.66(11) yes
C20 C21 C22 119.16(13) yes
C20 C21 H211 118.3 no
C22 C21 H211 122.5 no
C21 C22 C23 120.07(14) yes
C21 C22 H221 119.7 no
C23 C22 H221 120.3 no
C22 C23 C24 120.50(13) yes
C22 C23 H231 120.0 no
C24 C23 H231 119.5 no
C19 C24 C23 120.34(12) yes
C19 C24 H241 117.8 no
C23 C24 H241 121.9 no
N17 C25 H253 107.8 no
N17 C25 H252 107.3 no
H253 C25 H252 108.9 no
N17 C25 H251 108.7 no
H253 C25 H251 111.7 no
H252 C25 H251 112.2 no
C20 N28 O29 116.94(13) yes
C20 N28 O30 117.67(11) yes
O29 N28 O30 125.29(13) yes
N9 C31 C32 110.20(10) yes
N9 C31 H311 108.3 no
C32 C31 H311 110.0 no
N9 C31 H312 110.0 no
C32 C31 H312 108.8 no
H311 C31 H312 109.5 no
C31 C32 C33 120.15(14) yes
C31 C32 C37 120.27(13) yes
C33 C32 C37 119.56(15) yes
C32 C33 C34 120.54(19) yes
C32 C33 H331 118.2 no
C34 C33 H331 121.3 no
C33 C34 C35 119.93(19) yes
C33 C34 H341 120.5 no
C35 C34 H341 119.6 no
C34 C35 C36 120.42(18) yes
C34 C35 H351 120.0 no
C36 C35 H351 119.6 no
C35 C36 C37 119.6(2) yes
C35 C36 H361 121.8 no
C37 C36 H361 118.5 no
C36 C37 C32 119.90(18) yes
C36 C37 H371 121.2 no
C32 C37 H371 118.9 no

loop_
_geom_bond_atom_site_label_1
_geom_bond_atom_site_label_2
_geom_bond_distance
_geom_bond_publ_flag
N1 C2 1.3437(17) yes
N1 C6 1.3496(16) yes
C2 N3 1.3240(17) yes
C2 H21 0.962 no
N3 C4 1.3360(15) yes
C4 C5 1.4205(16) yes
C4 N9 1.3590(15) yes
C5 C6 1.4038(16) yes
C5 C7 1.4318(15) yes
C6 C10 1.4829(17) yes
C7 C8 1.3700(16) yes
C7 Cl16 1.7144(12) yes
C8 N9 1.3891(15) yes
C8 N17 1.4044(15) yes
N9 C31 1.4681(15) yes
C10 C11 1.3957(18) yes
C10 C15 1.3974(17) yes
C11 C12 1.3863(19) yes
C11 H111 0.938 no
C12 C13 1.3897(19) yes
C12 H121 0.956 no
C13 C14 1.386(2) yes
C13 H131 0.974 no
C14 C15 1.3829(19) yes
C14 H141 0.963 no
C15 H151 0.950 no
N17 S18 1.6378(10) yes
N17 C25 1.4780(16) yes
S18 C19 1.7771(12) yes
S18 O26 1.4257(9) yes
S18 O27 1.4300(9) yes
C19 C20 1.3902(17) yes
C19 C24 1.3961(17) yes
C20 C21 1.380(2) yes
C20 N28 1.4773(16) yes
C21 C22 1.384(2) yes
C21 H211 0.933 no
C22 C23 1.381(2) yes
C22 H221 0.976 no
C23 C24 1.382(2) yes
C23 H231 0.970 no
C24 H241 0.960 no
C25 H253 0.974 no
C25 H252 0.985 no
C25 H251 0.988 no
N28 O29 1.2154(17) yes
N28 O30 1.2175(17) yes
C31 C32 1.5082(19) yes
C31 H311 0.989 no
C31 H312 0.989 no
C32 C33 1.385(2) yes
C32 C37 1.383(2) yes
C33 C34 1.384(3) yes
C33 H331 0.956 no
C34 C35 1.366(4) yes
C34 H341 0.955 no
C35 C36 1.391(3) yes
C35 H351 0.959 no
C36 C37 1.391(3) yes
C36 H361 0.959 no
C37 H371 0.945 no

loop_
_geom_hbond_atom_site_label_D
_geom_hbond_atom_site_label_H
_geom_hbond_atom_site_label_A
_geom_hbond_site_symmetry_A
_geom_hbond_angle_DHA
_geom_hbond_distance_DH
_geom_hbond_distance_HA
_geom_hbond_distance_DA
_geom_hbond_publ_flag
C21 H211 N1 4_464 156.02(4) 0.933 2.524 3.397(2) yes
C23 H231 O30 3_545 167.98(4) 0.970 2.486 3.441(2) yes
C31 H312 O27 . 126.27(3) 0.989 2.510 3.196(2) yes
